data_1537577
loop_
_publ_author_name
'Laveissiere, J.'

_publ_section_title
;
 Application de la diffraction de neutrons a l'etude de la structure
;
_journal_name_full
;
Bulletin de la Societe Francaise de Mineralogie et de Cristallographie 
(72,1949-100,1977)
;
_journal_page_first 304
_journal_page_last 307
_journal_volume 90
_journal_year 1967
_chemical_formula_sum 'F3 U'
_chemical_name_systematic 'U F3'
_space_group_IT_number 185
_symmetry_space_group_name_Hall 'P 6c -2'
_symmetry_space_group_name_H-M 'P 63 c m'
_cell_angle_alpha 90
_cell_angle_beta 90
_cell_angle_gamma 120
_cell_formula_units_Z 6
_cell_length_a 7.179
_cell_length_b 7.179
_cell_length_c 7.345
_cell_volume 327.831
_citation_journal_id_ASTM BUFCAE
_cod_data_source_file Laveissiere_BUFCAE_1967_390.cif
_cod_data_source_block F3U1
_cod_original_cell_volume 327.8312
_cod_original_formula_sum 'F3 U1'
_cod_database_code 1537577

loop_
_symmetry_equiv_pos_as_xyz
x,y,z
x-y,x,z+1/2
-y,x-y,z
-x,-y,z+1/2
-x+y,-x,z
y,-x+y,z+1/2
y,x,z
-x+y,y,z+1/2
-x,-x+y,z
-y,-x,z+1/2
x-y,-y,z
x,x-y,z+1/2

loop_
_atom_site_label
_atom_site_type_symbol
_atom_site_fract_x
_atom_site_fract_y
_atom_site_fract_z
_atom_site_occupancy
_atom_site_U_iso_or_equiv
F4 F-1 0.3709 0 0.4148 1 0.0
U1 U+3 0.6678 0 0.25 1 0.0
F1 F-1 0 0 0.321 1 0.0
F2 F-1 0.3333 0.6667 0.204 1 0.0
F3 F-1 0.2743 0 0.0809 1 0.0
